data_9007052
loop_
_publ_author_name
'Camara, F.'
'Carpenter, M. A.'
'Domeneghetti, M. C.'
'Tazzoli, V.'

_publ_section_title
;
 Non-convergent ordering and displacive phase transition in pigeonite:
 in situ HT XRD study
 Sample: hga, T = 25 C
;
_journal_name_full 'Physics and Chemistry of Minerals'
_journal_page_first 331
_journal_page_last 340
_journal_paper_doi 10.1007/s00269-002-0241-y
_journal_volume 29
_journal_year 2002
_chemical_compound_source 'from rhyodacite, Parana, Brazil'
_chemical_formula_sum 'Ca0.107 Fe0.416 Mg0.463 Mn0.014 O3 Si'
_chemical_name_mineral Pigeonite
_space_group_IT_number 14
_symmetry_space_group_name_Hall '-P 2ybc'
_symmetry_space_group_name_H-M 'P 1 21/c 1'
_cell_angle_alpha 90
_cell_angle_beta 108.49
_cell_angle_gamma 90
_cell_length_a 9.719
_cell_length_b 8.947
_cell_length_c 5.251
_cell_formula_units_Z 8
_cell_volume 433.035
_database_code_amcsd 0008637
_diffrn_ambient_temperature 298.15
_exptl_crystal_density_diffrn 3.547
_cod_original_formula_sum '(Mg.463 Fe.416 Mn.014 Ca.107) Si O3'
_cod_database_code 9007052

loop_
_space_group_symop_operation_xyz
x,y,z
x,1/2-y,1/2+z
-x,1/2+y,1/2-z
-x,-y,-z

loop_
_atom_site_aniso_label
_atom_site_aniso_U_11
_atom_site_aniso_U_22
_atom_site_aniso_U_33
_atom_site_aniso_U_12
_atom_site_aniso_U_13
_atom_site_aniso_U_23
MgM1 0.00700 0.00600 0.00700 0.00000 0.00300 0.00000
FeM1 0.00700 0.00600 0.00700 0.00000 0.00300 0.00000
MnM1 0.00700 0.00600 0.00700 0.00000 0.00300 0.00000
CaM1 0.00700 0.00600 0.00700 0.00000 0.00300 0.00000
MgM2 0.00900 0.01600 0.00800 0.00100 0.00100 0.00300
FeM2 0.00900 0.01600 0.00800 0.00100 0.00100 0.00300
MnM2 0.00900 0.01600 0.00800 0.00100 0.00100 0.00300
CaM2 0.00900 0.01600 0.00800 0.00100 0.00100 0.00300
SiA 0.00600 0.00600 0.01000 -0.00100 0.00400 -0.00100
SiB 0.00600 0.00500 0.00800 -0.00100 0.00300 -0.00100
O1A 0.00700 0.00900 0.01000 0.00000 0.00200 0.00000
O1B 0.00700 0.00900 0.01100 0.00000 0.00300 0.00100
O2A 0.01200 0.00700 0.01400 -0.02600 0.00600 -0.00100
O2B 0.01400 0.01100 0.02100 -0.00600 0.01100 -0.00800
O3A 0.00700 0.02200 0.02100 0.00200 0.00400 0.01300
O3B 0.00800 0.01700 0.01400 0.00000 0.00300 0.00600

loop_
_atom_site_label
_atom_site_fract_x
_atom_site_fract_y
_atom_site_fract_z
_atom_site_occupancy
_atom_site_U_iso_or_equiv
MgM1 0.25060 0.65480 0.23170 0.76680 0.00600
FeM1 0.25060 0.65480 0.23170 0.20820 0.00600
MnM1 0.25060 0.65480 0.23170 0.00670 0.00600
CaM1 0.25060 0.65480 0.23170 0.01830 0.00600
MgM2 0.25520 0.01920 0.22940 0.15960 0.01100
FeM2 0.25520 0.01920 0.22940 0.62450 0.01100
MnM2 0.25520 0.01920 0.22940 0.02060 0.01100
CaM2 0.25520 0.01920 0.22940 0.19530 0.01100
SiA 0.04260 0.34050 0.27610 1.00000 0.00700
SiB 0.54930 0.83740 0.23820 1.00000 0.00600
O1A 0.86730 0.33830 0.16850 1.00000 0.00900
O1B 0.37350 0.83670 0.13420 1.00000 0.00900
O2A 0.12150 0.49940 0.33160 1.00000 0.01100
O2B 0.62860 0.98810 0.37190 1.00000 0.01400
O3A 0.10420 0.26050 0.57580 1.00000 0.01700
O3B 0.60500 0.71000 0.48060 1.00000 0.01300

loop_
_cod_related_entry_id
_cod_related_entry_database
_cod_related_entry_code
1 AMCSD 0008637
